data_1532302
loop_
_publ_author_name
'Wickleder, C.'

_publ_section_title
;
 M (S C N)2 (M = Eu, Sr, Ba): Kristallstruktur, thermisches Verhalten,
 Schwingungsspektroskopie
;
_journal_name_full 'Zeitschrift fuer Anorganische und Allgemeine Chemie'
_journal_page_first 1693
_journal_page_last 1698
_journal_volume 627
_journal_year 2001
_chemical_formula_sum 'C2 Eu N2 S2'
_chemical_name_systematic 'Eu (S C N)2'
_space_group_IT_number 15
_symmetry_space_group_name_Hall '-C 2yc'
_symmetry_space_group_name_H-M 'C 1 2/c 1'
_cell_angle_alpha 90
_cell_angle_beta 91.58
_cell_angle_gamma 90
_cell_formula_units_Z 4
_cell_length_a 9.793
_cell_length_b 6.608
_cell_length_c 8.157
_cell_volume 527.656
_citation_journal_id_ASTM ZAACAB
_cod_data_source_file Wickleder_ZAACAB_2001_17.cif
_cod_data_source_block C2Eu1N2S2
_cod_original_cell_volume 527.6562
_cod_original_formula_sum 'C2 Eu1 N2 S2'
_cod_database_code 1532302

loop_
_symmetry_equiv_pos_as_xyz
x,y,z
-x,y,-z+1/2
-x,-y,-z
x,-y,z-1/2
x+1/2,y+1/2,z
-x+1/2,y+1/2,-z+1/2
-x+1/2,-y+1/2,-z
x+1/2,-y+1/2,z-1/2

loop_
_atom_site_label
_atom_site_type_symbol
_atom_site_fract_x
_atom_site_fract_y
_atom_site_fract_z
_atom_site_occupancy
_atom_site_U_iso_or_equiv
N1 N-3 0.9404 0.7775 0.5534 1 0.0
S1 S-2 0.2955 0.9453 0.6742 1 0.0
C1 C+4 0.8819 0.6375 0.602 1 0.0
Eu1 Eu+2 0 0.09767 0.75 1 0.0
